data_7715185
loop_
_publ_author_name
'Rabelo, Renato'
'Toma, Luminita'
'Julve, Miguel'
'Lloret, Francesc'
'Pas&#xe1;n, Jorge'
'Cangussu, Danielle'
'Ruiz-Garc&#xed;a, Rafael'
'Cano, Joan'

_publ_section_title
;
 How the spin state tunes the slow magnetic relaxation field dependence in
 spin crossover cobalt(II) complexes.
;
_journal_issue 12
_journal_name_full 'Dalton transactions (Cambridge, England : 2003)'
_journal_page_first 5507
_journal_page_last 5520
_journal_paper_doi 10.1039/d4dt00059e
_journal_volume 53
_journal_year 2024
_chemical_formula_moiety 'C38 H26 N6 Br4 Co, 2(Cl O4), C2 H3 N'
_chemical_formula_sum 'C40 H29 Br4 Cl2 Co N7 O8'
_chemical_formula_weight 1185.13
_space_group_crystal_system monoclinic
_space_group_IT_number 14
_space_group_name_Hall '-P 2ybc'
_space_group_name_H-M_alt 'P 1 21/c 1'
_atom_sites_solution_hydrogens geom
_audit_creation_method SHELXL-2013
_audit_update_record
;
2020-10-26 deposited with the CCDC.	2024-02-20 downloaded from the CCDC.
;
_cell_angle_alpha 90
_cell_angle_beta 92.6940(10)
_cell_angle_gamma 90
_cell_formula_units_Z 8
_cell_length_a 12.31790(10)
_cell_length_b 38.8295(3)
_cell_length_c 18.2714(2)
_cell_measurement_reflns_used 25803
_cell_measurement_temperature 150.00(10)
_cell_measurement_theta_max 29.3770
_cell_measurement_theta_min 1.9220
_cell_volume 8729.51(14)
_computing_cell_refinement 'CrysAlisPro 1.171.39.46 (Rigaku OD, 2018)'
_computing_data_collection 'CrysAlisPro 1.171.39.46 (Rigaku OD, 2018)'
_computing_data_reduction 'CrysAlisPro 1.171.39.46 (Rigaku OD, 2018)'
_computing_structure_refinement 'SHELXL-2013 (Sheldrick, 2013)'
_computing_structure_solution SHELXT
_diffrn_ambient_environment N~2~
_diffrn_ambient_temperature 150.00(10)
_diffrn_detector 'CCD plate'
_diffrn_detector_area_resol_mean 16.2536
_diffrn_detector_type EosS2
_diffrn_measured_fraction_theta_full 0.999
_diffrn_measured_fraction_theta_max 0.935
_diffrn_measurement_device 'four-circle diffractometer'
_diffrn_measurement_device_type 'SuperNova, Dualflex, EosS2'
_diffrn_measurement_method '\w scans'
_diffrn_radiation_monochromator graphite
_diffrn_radiation_type MoK\a
_diffrn_radiation_wavelength 0.71073
_diffrn_reflns_av_R_equivalents 0.0461
_diffrn_reflns_av_unetI/netI 0.0670
_diffrn_reflns_Laue_measured_fraction_full 0.999
_diffrn_reflns_Laue_measured_fraction_max 0.935
_diffrn_reflns_limit_h_max 17
_diffrn_reflns_limit_h_min -18
_diffrn_reflns_limit_k_max 57
_diffrn_reflns_limit_k_min -57
_diffrn_reflns_limit_l_max 27
_diffrn_reflns_limit_l_min -26
_diffrn_reflns_number 109444
_diffrn_reflns_point_group_measured_fraction_full 0.999
_diffrn_reflns_point_group_measured_fraction_max 0.935
_diffrn_reflns_theta_full 25.242
_diffrn_reflns_theta_max 32.142
_diffrn_reflns_theta_min 1.531
_diffrn_source 'fine-focus sealed X-ray tube'
_diffrn_source_type 'Enhance (Mo) X-ray Source'
_exptl_absorpt_coefficient_mu 4.238
_exptl_absorpt_correction_T_max 0.805
_exptl_absorpt_correction_T_min 0.416
_exptl_absorpt_correction_type gaussian
_exptl_absorpt_process_details
;
CrysAlisPro 1.171.39.46 (Rigaku Oxford Diffraction, 2018)
Numerical absorption correction based on gaussian integration over
			a multifaceted crystal model
Empirical absorption correction using spherical harmonics,
 implemented in SCALE3 ABSPACK scaling algorithm.
;
_exptl_crystal_colour purple
_exptl_crystal_density_diffrn 1.804
_exptl_crystal_description prism
_exptl_crystal_F_000 4664
_exptl_crystal_size_max 0.342
_exptl_crystal_size_mid 0.236
_exptl_crystal_size_min 0.143
_refine_diff_density_max 1.403
_refine_diff_density_min -1.708
_refine_diff_density_rms 0.109
_refine_ls_extinction_method none
_refine_ls_goodness_of_fit_ref 1.013
_refine_ls_hydrogen_treatment constr
_refine_ls_matrix_type full
_refine_ls_number_parameters 1119
_refine_ls_number_reflns 28683
_refine_ls_number_restraints 0
_refine_ls_restrained_S_all 1.013
_refine_ls_R_factor_all 0.1106
_refine_ls_R_factor_gt 0.0568
_refine_ls_shift/su_max 0.002
_refine_ls_shift/su_mean 0.000
_refine_ls_structure_factor_coef Fsqd
_refine_ls_weighting_details 'w=1/[\s^2^(Fo^2^)+(0.0331P)^2^+19.3573P] where P=(Fo^2^+2Fc^2^)/3'
_refine_ls_weighting_scheme calc
_refine_ls_wR_factor_gt 0.0981
_refine_ls_wR_factor_ref 0.1132
_reflns_Friedel_coverage 0.000
_reflns_number_gt 17682
_reflns_number_total 28683
_reflns_threshold_expression 'I > 2\s(I)'
_cod_data_source_file d4dt00059e2.cif
_cod_data_source_block compound_2
_cod_depositor_comments 'Adding full bibliography for 7715184--7715187.cif.'
_cod_original_sg_symbol_H-M 'P 21/c'
_cod_database_code 7715185
_shelx_space_group_comment
;
The symmetry employed for this shelxl refinement is uniquely defined
by the following loop, which should always be used as a source of
symmetry information in preference to the above space-group names.
They are only intended as comments.
;
_shelxl_version_number 2013-4

loop_
_space_group_symop_operation_xyz
'x, y, z'
'-x, y+1/2, -z+1/2'
'-x, -y, -z'
'x, -y-1/2, z-1/2'

loop_
_atom_site_label
_atom_site_type_symbol
_atom_site_fract_x
_atom_site_fract_y
_atom_site_fract_z
_atom_site_U_iso_or_equiv
_atom_site_adp_type
_atom_site_occupancy
_atom_site_site_symmetry_order
_atom_site_calc_flag
_atom_site_refinement_flags_posn
_atom_site_refinement_flags_adp
_atom_site_refinement_flags_occupancy
_atom_site_disorder_assembly
_atom_site_disorder_group
C1 C 0.4699(3) 0.64829(8) 0.51335(18) 0.0211(7) Uani 1 1 d . . . . .
C2 C 0.4658(3) 0.68370(9) 0.52481(19) 0.0257(7) Uani 1 1 d . . . . .
H2 H 0.4796 0.6988 0.4869 0.031 Uiso 1 1 calc R U . . .
C3 C 0.4410(3) 0.69633(9) 0.5932(2) 0.0291(8) Uani 1 1 d . . . . .
H3 H 0.4394 0.7199 0.6018 0.035 Uiso 1 1 calc R U . . .
C4 C 0.4187(3) 0.67340(9) 0.64850(19) 0.0269(8) Uani 1 1 d . . . . .
C5 C 0.4164(3) 0.63810(10) 0.6364(2) 0.0320(8) Uani 1 1 d . . . . .
H5 H 0.3974 0.6230 0.6733 0.038 Uiso 1 1 calc R U . . .
C6 C 0.4429(3) 0.62567(9) 0.56839(19) 0.0270(8) Uani 1 1 d . . . . .
H6 H 0.4425 0.6021 0.5596 0.032 Uiso 1 1 calc R U . . .
C7 C 0.5743(3) 0.61248(8) 0.44328(18) 0.0199(6) Uani 1 1 d . . . . .
H7 H 0.6059 0.6037 0.4866 0.024 Uiso 1 1 calc R U . . .
C8 C 0.6054(3) 0.59985(8) 0.37207(18) 0.0194(6) Uani 1 1 d . . . . .
C9 C 0.6844(3) 0.57519(9) 0.3608(2) 0.0252(7) Uani 1 1 d . . . . .
H9 H 0.7216 0.5647 0.4003 0.030 Uiso 1 1 calc R U . . .
C10 C 0.7069(3) 0.56643(9) 0.2899(2) 0.0276(8) Uani 1 1 d . . . . .
H10 H 0.7592 0.5499 0.2812 0.033 Uiso 1 1 calc R U . . .
C11 C 0.6512(3) 0.58241(9) 0.2317(2) 0.0254(7) Uani 1 1 d . . . . .
H11 H 0.6670 0.5772 0.1837 0.030 Uiso 1 1 calc R U . . .
C12 C 0.5713(3) 0.60642(8) 0.24634(18) 0.0201(7) Uani 1 1 d . . . . .
C13 C 0.4994(3) 0.62290(8) 0.19148(18) 0.0217(7) Uani 1 1 d . . . . .
H13 H 0.5121 0.6213 0.1418 0.026 Uiso 1 1 calc R U . . .
C14 C 0.3448(3) 0.65562(8) 0.16247(17) 0.0200(7) Uani 1 1 d . . . . .
C15 C 0.2347(3) 0.65299(8) 0.17335(19) 0.0236(7) Uani 1 1 d . . . . .
H15 H 0.2110 0.6426 0.2156 0.028 Uiso 1 1 calc R U . . .
C16 C 0.1598(3) 0.66589(9) 0.1213(2) 0.0258(7) Uani 1 1 d . . . . .
H16 H 0.0857 0.6636 0.1276 0.031 Uiso 1 1 calc R U . . .
C17 C 0.1969(3) 0.68213(9) 0.05991(19) 0.0250(7) Uani 1 1 d . . . . .
C18 C 0.3063(3) 0.68639(10) 0.0498(2) 0.0297(8) Uani 1 1 d . . . . .
H18 H 0.3296 0.6981 0.0090 0.036 Uiso 1 1 calc R U . . .
C19 C 0.3809(3) 0.67300(9) 0.10111(19) 0.0265(7) Uani 1 1 d . . . . .
H19 H 0.4550 0.6756 0.0948 0.032 Uiso 1 1 calc R U . . .
C20 C 0.3322(3) 0.57420(8) 0.37831(18) 0.0226(7) Uani 1 1 d . . . . .
C21 C 0.3032(3) 0.56016(10) 0.4446(2) 0.0318(8) Uani 1 1 d . . . . .
H21 H 0.2704 0.5738 0.4790 0.038 Uiso 1 1 calc R U . . .
C22 C 0.3235(3) 0.52572(11) 0.4591(2) 0.0391(10) Uani 1 1 d . . . . .
H22 H 0.3042 0.5160 0.5032 0.047 Uiso 1 1 calc R U . . .
C23 C 0.3724(3) 0.50624(10) 0.4076(2) 0.0373(10) Uani 1 1 d . . . . .
C24 C 0.4022(3) 0.51967(10) 0.3420(2) 0.0340(9) Uani 1 1 d . . . . .
H24 H 0.4356 0.5058 0.3082 0.041 Uiso 1 1 calc R U . . .
C25 C 0.3818(3) 0.55406(9) 0.3268(2) 0.0250(7) Uani 1 1 d . . . . .
H25 H 0.4012 0.5636 0.2825 0.030 Uiso 1 1 calc R U . . .
C26 C 0.2258(3) 0.62453(9) 0.38189(19) 0.0258(7) Uani 1 1 d . . . . .
H26 H 0.1684 0.6118 0.3993 0.031 Uiso 1 1 calc R U . . .
C27 C 0.2200(3) 0.66170(9) 0.3735(2) 0.0255(7) Uani 1 1 d . . . . .
C28 C 0.1323(3) 0.68304(10) 0.3854(2) 0.0388(10) Uani 1 1 d . . . . .
H28 H 0.0672 0.6741 0.4010 0.047 Uiso 1 1 calc R U . . .
C29 C 0.1443(3) 0.71811(11) 0.3734(3) 0.0466(11) Uani 1 1 d . . . . .
H29 H 0.0862 0.7329 0.3804 0.056 Uiso 1 1 calc R U . . .
C30 C 0.2412(3) 0.73132(10) 0.3512(2) 0.0369(10) Uani 1 1 d . . . . .
H30 H 0.2497 0.7549 0.3441 0.044 Uiso 1 1 calc R U . . .
C31 C 0.3260(3) 0.70857(8) 0.33973(19) 0.0237(7) Uani 1 1 d . . . . .
C32 C 0.4337(3) 0.71641(8) 0.31524(18) 0.0223(7) Uani 1 1 d . . . . .
H32 H 0.4540 0.7386 0.3028 0.027 Uiso 1 1 calc R U . . .
C33 C 0.6030(3) 0.69611(8) 0.28150(18) 0.0189(6) Uani 1 1 d . . . . .
C34 C 0.6955(3) 0.68456(9) 0.3199(2) 0.0247(7) Uani 1 1 d . . . . .
H34 H 0.6900 0.6733 0.3645 0.030 Uiso 1 1 calc R U . . .
C35 C 0.7959(3) 0.68997(9) 0.2914(2) 0.0294(8) Uani 1 1 d . . . . .
H35 H 0.8589 0.6828 0.3171 0.035 Uiso 1 1 calc R U . . .
C36 C 0.8018(3) 0.70600(9) 0.2248(2) 0.0302(8) Uani 1 1 d . . . . .
C37 C 0.7104(3) 0.71636(10) 0.1845(2) 0.0314(8) Uani 1 1 d . . . . .
H37 H 0.7162 0.7263 0.1386 0.038 Uiso 1 1 calc R U . . .
C38 C 0.6095(3) 0.71169(9) 0.21354(19) 0.0253(7) Uani 1 1 d . . . . .
H38 H 0.5467 0.7189 0.1877 0.030 Uiso 1 1 calc R U . . .
C39 C 0.1330(3) 0.45241(9) 0.31403(18) 0.0215(7) Uani 1 1 d . . . . .
C40 C 0.1605(3) 0.48340(9) 0.28186(18) 0.0233(7) Uani 1 1 d . . . . .
H40 H 0.2073 0.4837 0.2434 0.028 Uiso 1 1 calc R U . . .
C41 C 0.1180(3) 0.51384(9) 0.30713(18) 0.0247(7) Uani 1 1 d . . . . .
H41 H 0.1363 0.5347 0.2861 0.030 Uiso 1 1 calc R U . . .
C42 C 0.0480(3) 0.51294(9) 0.36400(19) 0.0262(7) Uani 1 1 d . . . . .
C43 C 0.0193(3) 0.48224(10) 0.3959(2) 0.0330(9) Uani 1 1 d . . . . .
H43 H -0.0284 0.4821 0.4339 0.040 Uiso 1 1 calc R U . . .
C44 C 0.0619(3) 0.45175(9) 0.3710(2) 0.0286(8) Uani 1 1 d . . . . .
H44 H 0.0432 0.4309 0.3921 0.034 Uiso 1 1 calc R U . . .
C45 C 0.2130(3) 0.39794(9) 0.33048(18) 0.0230(7) Uani 1 1 d . . . . .
H45 H 0.2205 0.4019 0.3807 0.028 Uiso 1 1 calc R U . . .
C46 C 0.2442(3) 0.36543(9) 0.29835(18) 0.0222(7) Uani 1 1 d . . . . .
C47 C 0.2902(3) 0.33729(9) 0.3352(2) 0.0292(8) Uani 1 1 d . . . . .
H47 H 0.3050 0.3380 0.3856 0.035 Uiso 1 1 calc R U . . .
C48 C 0.3136(3) 0.30823(10) 0.2951(2) 0.0326(9) Uani 1 1 d . . . . .
H48 H 0.3452 0.2892 0.3186 0.039 Uiso 1 1 calc R U . . .
C49 C 0.2903(3) 0.30726(9) 0.2201(2) 0.0299(8) Uani 1 1 d . . . . .
H49 H 0.3059 0.2878 0.1928 0.036 Uiso 1 1 calc R U . . .
C50 C 0.2428(3) 0.33615(9) 0.18665(18) 0.0225(7) Uani 1 1 d . . . . .
C51 C 0.2095(3) 0.33973(9) 0.10984(19) 0.0232(7) Uani 1 1 d . . . . .
H51 H 0.2249 0.3229 0.0756 0.028 Uiso 1 1 calc R U . . .
C52 C 0.1287(3) 0.37411(8) 0.01627(19) 0.0226(7) Uani 1 1 d . . . . .
C53 C 0.1952(3) 0.36401(9) -0.0395(2) 0.0282(8) Uani 1 1 d . . . . .
H53 H 0.2593 0.3520 -0.0284 0.034 Uiso 1 1 calc R U . . .
C54 C 0.1655(3) 0.37186(10) -0.1115(2) 0.0306(8) Uani 1 1 d . . . . .
H54 H 0.2094 0.3652 -0.1490 0.037 Uiso 1 1 calc R U . . .
C55 C 0.0704(3) 0.38969(10) -0.1274(2) 0.0314(8) Uani 1 1 d . . . . .
C56 C 0.0028(3) 0.39953(9) -0.0728(2) 0.0301(8) Uani 1 1 d . . . . .
H56 H -0.0620 0.4110 -0.0844 0.036 Uiso 1 1 calc R U . . .
C57 C 0.0330(3) 0.39200(9) -0.0009(2) 0.0268(8) Uani 1 1 d . . . . .
H57 H -0.0110 0.3989 0.0364 0.032 Uiso 1 1 calc R U . . .
C58 C -0.0489(3) 0.36442(9) 0.25240(19) 0.0245(7) Uani 1 1 d . . . . .
C59 C -0.1043(3) 0.36945(10) 0.3166(2) 0.0321(8) Uani 1 1 d . . . . .
H59 H -0.1200 0.3916 0.3324 0.038 Uiso 1 1 calc R U . . .
C60 C -0.1354(3) 0.34112(11) 0.3564(2) 0.0390(10) Uani 1 1 d . . . . .
H60 H -0.1714 0.3441 0.3995 0.047 Uiso 1 1 calc R U . . .
C61 C -0.1128(3) 0.30842(11) 0.3320(3) 0.0426(11) Uani 1 1 d . . . . .
C62 C -0.0587(3) 0.30311(10) 0.2681(3) 0.0389(10) Uani 1 1 d . . . . .
H62 H -0.0450 0.2809 0.2519 0.047 Uiso 1 1 calc R U . . .
C63 C -0.0256(3) 0.33122(9) 0.2287(2) 0.0299(8) Uani 1 1 d . . . . .
H63 H 0.0122 0.3280 0.1864 0.036 Uiso 1 1 calc R U . . .
C64 C -0.0720(3) 0.41926(9) 0.20090(18) 0.0228(7) Uani 1 1 d . . . . .
H64 H -0.1415 0.4204 0.2185 0.027 Uiso 1 1 calc R U . . .
C65 C -0.0258(3) 0.44765(9) 0.16027(18) 0.0227(7) Uani 1 1 d . . . . .
C66 C -0.0773(3) 0.47829(9) 0.1412(2) 0.0275(8) Uani 1 1 d . . . . .
H66 H -0.1478 0.4826 0.1549 0.033 Uiso 1 1 calc R U . . .
C67 C -0.0222(3) 0.50240(9) 0.1015(2) 0.0284(8) Uani 1 1 d . . . . .
H67 H -0.0558 0.5231 0.0882 0.034 Uiso 1 1 calc R U . . .
C68 C 0.0827(3) 0.49586(9) 0.08154(19) 0.0263(7) Uani 1 1 d . . . . .
H68 H 0.1201 0.5118 0.0543 0.032 Uiso 1 1 calc R U . . .
C69 C 0.1309(3) 0.46494(8) 0.10313(17) 0.0210(7) Uani 1 1 d . . . . .
C70 C 0.2431(3) 0.45474(8) 0.09168(18) 0.0219(7) Uani 1 1 d . . . . .
H70 H 0.2873 0.4670 0.0611 0.026 Uiso 1 1 calc R U . . .
C71 C 0.3845(3) 0.41555(8) 0.11567(18) 0.0218(7) Uani 1 1 d . . . . .
C72 C 0.4232(3) 0.41181(9) 0.04557(19) 0.0275(8) Uani 1 1 d . . . . .
H72 H 0.3787 0.4173 0.0047 0.033 Uiso 1 1 calc R U . . .
C73 C 0.5277(3) 0.39994(10) 0.0367(2) 0.0319(8) Uani 1 1 d . . . . .
H73 H 0.5537 0.3971 -0.0100 0.038 Uiso 1 1 calc R U . . .
C74 C 0.5928(3) 0.39233(10) 0.0981(2) 0.0313(8) Uani 1 1 d . . . . .
C75 C 0.5559(3) 0.39628(10) 0.1678(2) 0.0342(9) Uani 1 1 d . . . . .
H75 H 0.6015 0.3915 0.2085 0.041 Uiso 1 1 calc R U . . .
C76 C 0.4512(3) 0.40739(10) 0.1767(2) 0.0319(8) Uani 1 1 d . . . . .
H76 H 0.4251 0.4094 0.2234 0.038 Uiso 1 1 calc R U . . .
C77 C 0.4129(4) 0.51272(12) 0.8856(3) 0.0553(13) Uani 1 1 d . . . . .
H77A H 0.4719 0.5031 0.8599 0.083 Uiso 1 1 calc R U . . .
H77B H 0.4407 0.5231 0.9303 0.083 Uiso 1 1 calc R U . . .
H77C H 0.3766 0.5299 0.8555 0.083 Uiso 1 1 calc R U . . .
C78 C 0.3373(3) 0.48595(10) 0.9023(2) 0.0325(9) Uani 1 1 d . . . . .
C79 C 0.1506(5) 0.26393(14) 0.4986(3) 0.0685(16) Uani 1 1 d . . . . .
H79A H 0.1589 0.2464 0.4623 0.103 Uiso 1 1 calc R U . . .
H79B H 0.2180 0.2761 0.5064 0.103 Uiso 1 1 calc R U . . .
H79C H 0.0949 0.2797 0.4819 0.103 Uiso 1 1 calc R U . . .
C80 C 0.1204(3) 0.24824(11) 0.5666(3) 0.0391(10) Uani 1 1 d . . . . .
Br1 Br 0.39325(4) 0.68994(2) 0.74413(2) 0.04077(11) Uani 1 1 d . . . . .
Br2 Br 0.09401(3) 0.69783(2) -0.01331(2) 0.03353(9) Uani 1 1 d . . . . .
Br3 Br 0.39959(4) 0.45912(2) 0.42824(4) 0.06426(17) Uani 1 1 d . . . . .
Br4 Br 0.94023(4) 0.71439(2) 0.18682(3) 0.04934(13) Uani 1 1 d . . . . .
Br5 Br -0.01059(3) 0.55452(2) 0.39992(2) 0.03421(9) Uani 1 1 d . . . . .
Br6 Br 0.03091(4) 0.39998(2) -0.22667(2) 0.04800(12) Uani 1 1 d . . . . .
Br7 Br -0.15536(5) 0.26999(2) 0.38753(4) 0.0769(2) Uani 1 1 d . . . . .
Br8 Br 0.73670(4) 0.37653(2) 0.08741(3) 0.05213(13) Uani 1 1 d . . . . .
Cl1 Cl 0.86951(11) 0.63548(3) 0.48502(6) 0.0506(3) Uani 1 1 d . . . . .
Cl2 Cl 0.55364(8) 0.77724(3) 0.46002(6) 0.0379(2) Uani 1 1 d . . . . .
Cl3 Cl 0.33201(9) 0.54630(2) 0.11697(5) 0.0365(2) Uani 1 1 d . . . . .
Cl4 Cl 0.29236(11) 0.53692(3) 0.67317(6) 0.0473(3) Uani 1 1 d . . . . .
Co1 Co 0.42999(3) 0.64502(2) 0.33401(2) 0.01626(9) Uani 1 1 d . . . . .
Co2 Co 0.15029(4) 0.40218(2) 0.17976(2) 0.02014(9) Uani 1 1 d . . . . .
N1 N 0.5020(2) 0.63608(7) 0.44415(14) 0.0197(6) Uani 1 1 d . . . . .
N2 N 0.5487(2) 0.61471(6) 0.31577(14) 0.0179(5) Uani 1 1 d . . . . .
N3 N 0.4179(2) 0.63971(7) 0.21426(14) 0.0188(5) Uani 1 1 d . . . . .
N4 N 0.3155(2) 0.61007(7) 0.36376(15) 0.0208(6) Uani 1 1 d . . . . .
N5 N 0.3144(2) 0.67457(7) 0.35099(15) 0.0196(6) Uani 1 1 d . . . . .
N6 N 0.4991(2) 0.69080(7) 0.31179(14) 0.0174(5) Uani 1 1 d . . . . .
N7 N 0.1743(2) 0.42105(7) 0.28576(15) 0.0213(6) Uani 1 1 d . . . . .
N8 N 0.2210(2) 0.36444(7) 0.22546(15) 0.0206(6) Uani 1 1 d . . . . .
N9 N 0.1575(2) 0.36746(7) 0.09134(15) 0.0220(6) Uani 1 1 d . . . . .
N10 N -0.0111(2) 0.39252(7) 0.21102(15) 0.0227(6) Uani 1 1 d . . . . .
N11 N 0.0770(2) 0.44140(7) 0.14126(14) 0.0193(6) Uani 1 1 d . . . . .
N12 N 0.2769(2) 0.42773(7) 0.12640(15) 0.0208(6) Uani 1 1 d . . . . .
N13 N 0.2759(3) 0.46504(9) 0.91444(19) 0.0373(8) Uani 1 1 d . . . . .
N14 N 0.0958(3) 0.23556(11) 0.6191(2) 0.0497(10) Uani 1 1 d . . . . .
O1 O 0.9296(5) 0.64785(15) 0.5431(4) 0.151(3) Uani 1 1 d . . . . .
O2 O 0.9073(4) 0.63789(13) 0.4136(3) 0.0986(16) Uani 1 1 d . . . . .
O3 O 0.7652(3) 0.65487(10) 0.4850(2) 0.0675(10) Uani 1 1 d . . . . .
O4 O 0.8355(3) 0.60079(9) 0.49728(18) 0.0583(9) Uani 1 1 d . . . . .
O5 O 0.5608(4) 0.76494(10) 0.53290(19) 0.0747(12) Uani 1 1 d . . . . .
O6 O 0.5761(3) 0.81276(9) 0.4606(3) 0.0828(13) Uani 1 1 d . . . . .
O7 O 0.6278(3) 0.75902(9) 0.41606(18) 0.0594(9) Uani 1 1 d . . . . .
O8 O 0.4470(3) 0.77073(12) 0.4306(2) 0.0825(14) Uani 1 1 d . . . . .
O9 O 0.4393(3) 0.56013(8) 0.1256(2) 0.0580(9) Uani 1 1 d . . . . .
O10 O 0.2571(4) 0.57080(12) 0.1395(3) 0.1091(18) Uani 1 1 d . . . . .
O11 O 0.3256(3) 0.51632(8) 0.16195(17) 0.0532(9) Uani 1 1 d . . . . .
O12 O 0.3098(3) 0.53582(10) 0.04319(17) 0.0748(13) Uani 1 1 d . . . . .
O13 O 0.2387(4) 0.55964(11) 0.6219(2) 0.0958(16) Uani 1 1 d . . . . .
O14 O 0.3256(4) 0.50758(9) 0.6381(2) 0.0814(13) Uani 1 1 d . . . . .
O15 O 0.2243(6) 0.52730(16) 0.7277(3) 0.177(4) Uani 1 1 d . . . . .
O16 O 0.3823(9) 0.55362(19) 0.7010(4) 0.234(5) Uani 1 1 d . . . . .

loop_
_atom_site_aniso_label
_atom_site_aniso_U_11
_atom_site_aniso_U_22
_atom_site_aniso_U_33
_atom_site_aniso_U_23
_atom_site_aniso_U_13
_atom_site_aniso_U_12
C1 0.0233(17) 0.0208(16) 0.0191(16) -0.0018(13) 0.0006(13) 0.0008(13)
C2 0.033(2) 0.0184(16) 0.0256(18) 0.0015(14) 0.0024(15) 0.0019(14)
C3 0.037(2) 0.0202(16) 0.0305(19) -0.0064(15) 0.0035(16) 0.0009(15)
C4 0.0300(19) 0.0270(18) 0.0241(18) -0.0064(15) 0.0042(14) 0.0028(15)
C5 0.045(2) 0.0288(19) 0.0225(18) 0.0008(15) 0.0099(16) -0.0016(17)
C6 0.040(2) 0.0163(15) 0.0250(18) 0.0001(14) 0.0070(15) -0.0009(15)
C7 0.0222(16) 0.0192(15) 0.0181(16) -0.0005(13) 0.0001(12) -0.0015(13)
C8 0.0187(15) 0.0149(14) 0.0244(16) -0.0010(13) -0.0009(13) -0.0018(12)
C9 0.0262(18) 0.0213(16) 0.0277(18) 0.0033(14) -0.0009(14) 0.0053(14)
C10 0.0237(18) 0.0230(17) 0.037(2) -0.0043(15) 0.0071(15) 0.0032(14)
C11 0.0274(18) 0.0227(16) 0.0267(18) -0.0050(14) 0.0075(14) 0.0002(14)
C12 0.0214(16) 0.0177(15) 0.0217(16) -0.0002(13) 0.0051(13) -0.0020(13)
C13 0.0264(18) 0.0200(15) 0.0190(16) -0.0040(13) 0.0049(13) -0.0054(14)
C14 0.0245(17) 0.0170(15) 0.0185(15) -0.0006(12) 0.0001(13) -0.0034(13)
C15 0.0245(17) 0.0211(16) 0.0255(17) -0.0008(14) 0.0054(14) -0.0029(14)
C16 0.0195(17) 0.0260(17) 0.0318(19) -0.0039(15) 0.0009(14) -0.0024(14)
C17 0.0296(19) 0.0194(16) 0.0253(18) -0.0009(14) -0.0052(14) 0.0003(14)
C18 0.032(2) 0.0307(19) 0.0264(18) 0.0051(15) 0.0002(15) -0.0090(16)
C19 0.0228(17) 0.0290(18) 0.0275(18) 0.0053(15) -0.0014(14) -0.0060(15)
C20 0.0264(18) 0.0192(15) 0.0218(17) 0.0048(13) -0.0019(13) -0.0032(14)
C21 0.039(2) 0.0298(19) 0.0258(19) 0.0046(16) -0.0026(16) -0.0074(17)
C22 0.046(3) 0.035(2) 0.035(2) 0.0146(18) -0.0099(19) -0.0145(19)
C23 0.034(2) 0.0246(18) 0.052(3) 0.0122(18) -0.0161(19) -0.0074(17)
C24 0.028(2) 0.0239(18) 0.049(2) 0.0010(17) -0.0033(17) -0.0022(15)
C25 0.0246(18) 0.0221(16) 0.0281(18) 0.0029(14) 0.0002(14) -0.0051(14)
C26 0.0197(17) 0.0295(18) 0.0288(18) 0.0008(15) 0.0063(14) -0.0058(14)
C27 0.0209(17) 0.0233(17) 0.0328(19) -0.0016(15) 0.0075(14) -0.0023(14)
C28 0.025(2) 0.035(2) 0.057(3) -0.003(2) 0.0154(18) 0.0012(17)
C29 0.027(2) 0.037(2) 0.077(3) -0.006(2) 0.016(2) 0.0081(18)
C30 0.028(2) 0.0226(18) 0.061(3) -0.0030(18) 0.0086(19) 0.0050(15)
C31 0.0234(17) 0.0172(15) 0.0306(19) -0.0007(14) 0.0038(14) 0.0036(13)
C32 0.0232(17) 0.0156(14) 0.0283(18) 0.0013(13) 0.0040(14) 0.0005(13)
C33 0.0182(15) 0.0158(14) 0.0230(16) -0.0035(13) 0.0038(12) -0.0029(12)
C34 0.0244(18) 0.0238(17) 0.0259(18) 0.0007(14) -0.0001(14) 0.0003(14)
C35 0.0193(17) 0.0259(18) 0.043(2) -0.0048(16) -0.0008(15) -0.0004(14)
C36 0.0227(18) 0.0234(17) 0.046(2) -0.0089(16) 0.0138(16) -0.0052(14)
C37 0.037(2) 0.0281(18) 0.031(2) 0.0032(16) 0.0129(16) -0.0048(16)
C38 0.0253(18) 0.0259(17) 0.0247(17) 0.0012(14) 0.0035(14) -0.0004(14)
C39 0.0218(17) 0.0233(16) 0.0190(16) 0.0026(13) -0.0016(13) 0.0005(13)
C40 0.0239(17) 0.0275(17) 0.0186(16) 0.0028(14) 0.0021(13) -0.0040(14)
C41 0.0279(18) 0.0247(17) 0.0214(17) 0.0035(14) 0.0002(14) -0.0051(14)
C42 0.0279(19) 0.0248(17) 0.0254(18) 0.0014(15) -0.0025(14) 0.0054(15)
C43 0.033(2) 0.037(2) 0.030(2) 0.0054(17) 0.0112(16) 0.0068(17)
C44 0.030(2) 0.0262(18) 0.0301(19) 0.0099(15) 0.0101(15) 0.0038(15)
C45 0.0269(18) 0.0242(17) 0.0178(16) 0.0009(13) 0.0004(13) -0.0025(14)
C46 0.0210(17) 0.0220(16) 0.0237(17) 0.0000(14) 0.0024(13) -0.0034(13)
C47 0.031(2) 0.0282(18) 0.0277(19) 0.0028(15) -0.0028(15) 0.0000(16)
C48 0.032(2) 0.0256(18) 0.039(2) 0.0050(17) -0.0042(17) 0.0066(16)
C49 0.030(2) 0.0251(18) 0.035(2) 0.0010(16) 0.0041(16) 0.0064(15)
C50 0.0224(17) 0.0211(16) 0.0244(17) -0.0032(14) 0.0054(13) -0.0016(13)
C51 0.0237(17) 0.0208(16) 0.0257(17) -0.0035(14) 0.0076(14) -0.0019(14)
C52 0.0257(17) 0.0165(15) 0.0257(17) 0.0011(13) 0.0012(14) -0.0056(13)
C53 0.0267(19) 0.0256(18) 0.032(2) 0.0022(15) 0.0033(15) -0.0017(15)
C54 0.034(2) 0.0321(19) 0.0261(19) 0.0030(16) 0.0089(15) -0.0068(17)
C55 0.035(2) 0.0299(19) 0.0290(19) 0.0070(16) -0.0026(16) -0.0115(16)
C56 0.029(2) 0.0247(18) 0.036(2) 0.0018(16) -0.0049(16) -0.0028(15)
C57 0.0290(19) 0.0227(17) 0.0288(19) -0.0034(15) 0.0029(15) -0.0021(15)
C58 0.0211(17) 0.0269(17) 0.0253(17) 0.0062(14) -0.0009(14) 0.0038(14)
C59 0.032(2) 0.034(2) 0.031(2) 0.0087(16) 0.0045(16) 0.0074(17)
C60 0.035(2) 0.046(2) 0.036(2) 0.0178(19) 0.0102(17) 0.0119(19)
C61 0.031(2) 0.041(2) 0.057(3) 0.030(2) 0.0090(19) 0.0095(18)
C62 0.030(2) 0.0255(19) 0.061(3) 0.0111(19) 0.0093(19) 0.0073(16)
C63 0.0257(19) 0.0269(18) 0.037(2) 0.0018(16) 0.0039(15) 0.0022(15)
C64 0.0201(17) 0.0238(17) 0.0247(17) -0.0009(14) 0.0038(13) -0.0007(13)
C65 0.0248(17) 0.0227(16) 0.0209(16) -0.0024(13) 0.0024(13) -0.0025(14)
C66 0.0252(18) 0.0272(18) 0.0301(19) -0.0004(15) 0.0025(15) 0.0025(15)
C67 0.031(2) 0.0252(18) 0.0287(19) 0.0037(15) 0.0022(15) 0.0038(15)
C68 0.0290(19) 0.0255(17) 0.0244(18) 0.0034(14) 0.0015(14) -0.0042(15)
C69 0.0240(17) 0.0224(16) 0.0165(15) 0.0003(13) 0.0007(13) -0.0014(13)
C70 0.0255(17) 0.0216(16) 0.0187(16) -0.0003(13) 0.0026(13) -0.0043(14)
C71 0.0252(17) 0.0165(15) 0.0236(17) 0.0005(13) 0.0017(13) -0.0019(13)
C72 0.0306(19) 0.0291(18) 0.0224(17) -0.0051(15) -0.0029(14) 0.0037(15)
C73 0.032(2) 0.036(2) 0.0278(19) -0.0112(17) 0.0003(15) 0.0016(17)
C74 0.0260(19) 0.0278(19) 0.040(2) -0.0061(17) -0.0022(16) 0.0027(15)
C75 0.036(2) 0.038(2) 0.0283(19) 0.0065(17) -0.0049(16) 0.0047(18)
C76 0.037(2) 0.036(2) 0.0225(18) 0.0054(16) 0.0013(15) 0.0034(17)
C77 0.051(3) 0.036(2) 0.080(4) 0.002(2) 0.017(3) -0.002(2)
C78 0.036(2) 0.033(2) 0.028(2) -0.0046(17) 0.0017(16) 0.0099(18)
C79 0.070(4) 0.054(3) 0.081(4) 0.006(3) -0.003(3) 0.000(3)
C80 0.027(2) 0.032(2) 0.058(3) -0.015(2) -0.007(2) 0.0045(17)
Br1 0.0590(3) 0.0357(2) 0.0286(2) -0.01145(17) 0.01335(18) -0.0016(2)
Br2 0.0339(2) 0.03018(19) 0.0354(2) 0.00090(16) -0.01010(16) 0.00467(16)
Br3 0.0573(3) 0.0263(2) 0.1064(5) 0.0280(3) -0.0262(3) -0.0055(2)
Br4 0.0305(2) 0.0494(3) 0.0704(3) -0.0148(2) 0.0271(2) -0.0123(2)
Br5 0.0358(2) 0.03110(19) 0.0359(2) -0.00189(17) 0.00327(16) 0.00885(17)
Br6 0.0472(3) 0.0658(3) 0.0305(2) 0.0153(2) -0.00295(18) -0.0090(2)
Br7 0.0615(3) 0.0568(3) 0.1165(5) 0.0581(3) 0.0473(3) 0.0281(3)
Br8 0.0304(2) 0.0673(3) 0.0578(3) -0.0269(3) -0.0077(2) 0.0150(2)
Cl1 0.0679(8) 0.0387(6) 0.0446(6) 0.0012(5) -0.0021(6) 0.0038(6)
Cl2 0.0313(5) 0.0382(5) 0.0455(6) -0.0097(4) 0.0161(4) -0.0100(4)
Cl3 0.0437(6) 0.0310(5) 0.0345(5) -0.0054(4) -0.0021(4) -0.0094(4)
Cl4 0.0745(8) 0.0340(5) 0.0346(5) -0.0016(4) 0.0147(5) 0.0082(5)
Co1 0.0169(2) 0.01430(19) 0.0178(2) 0.00018(16) 0.00277(16) -0.00060(16)
Co2 0.0213(2) 0.0212(2) 0.0182(2) -0.00217(18) 0.00408(17) -0.00296(18)
N1 0.0221(14) 0.0183(13) 0.0188(13) -0.0002(11) 0.0017(11) -0.0004(11)
N2 0.0190(13) 0.0146(12) 0.0203(13) -0.0036(11) 0.0030(11) -0.0040(10)
N3 0.0211(14) 0.0163(12) 0.0192(13) -0.0006(11) 0.0022(11) -0.0047(11)
N4 0.0218(14) 0.0215(14) 0.0193(14) -0.0004(11) 0.0007(11) -0.0033(11)
N5 0.0177(13) 0.0206(13) 0.0207(14) -0.0021(11) 0.0031(11) -0.0014(11)
N6 0.0171(13) 0.0182(13) 0.0168(13) 0.0005(10) 0.0005(10) 0.0013(10)
N7 0.0219(14) 0.0228(14) 0.0194(14) 0.0010(11) 0.0017(11) -0.0020(11)
N8 0.0204(14) 0.0198(13) 0.0218(14) -0.0007(11) 0.0040(11) -0.0026(11)
N9 0.0195(14) 0.0199(13) 0.0271(15) 0.0003(12) 0.0059(11) -0.0022(11)
N10 0.0218(14) 0.0240(14) 0.0225(14) 0.0000(12) 0.0019(11) 0.0010(12)
N11 0.0207(14) 0.0201(13) 0.0171(13) -0.0021(11) 0.0023(11) -0.0042(11)
N12 0.0266(15) 0.0171(13) 0.0187(14) -0.0005(11) 0.0016(11) -0.0024(11)
N13 0.042(2) 0.0339(18) 0.0365(19) -0.0050(15) 0.0023(15) 0.0071(16)
N14 0.029(2) 0.055(3) 0.065(3) -0.012(2) -0.0003(19) 0.0043(18)
O1 0.137(5) 0.122(5) 0.183(6) -0.010(4) -0.117(5) -0.027(4)
O2 0.089(3) 0.117(4) 0.093(3) 0.051(3) 0.034(3) -0.012(3)
O3 0.065(2) 0.068(2) 0.068(2) 0.001(2) -0.0077(19) 0.010(2)
O4 0.083(3) 0.050(2) 0.0429(19) 0.0046(16) 0.0133(17) 0.0005(19)
O5 0.110(3) 0.075(3) 0.041(2) -0.0061(19) 0.023(2) -0.018(2)
O6 0.077(3) 0.040(2) 0.133(4) -0.005(2) 0.024(3) -0.0196(19)
O7 0.052(2) 0.075(2) 0.054(2) 0.0015(18) 0.0244(16) 0.0235(18)
O8 0.0371(19) 0.122(4) 0.090(3) -0.068(3) 0.0115(18) -0.010(2)
O9 0.056(2) 0.0469(19) 0.070(2) -0.0007(17) -0.0064(17) -0.0303(16)
O10 0.087(3) 0.078(3) 0.158(5) -0.045(3) -0.033(3) 0.049(3)
O11 0.068(2) 0.0466(19) 0.0449(18) 0.0075(15) 0.0024(16) -0.0239(17)
O12 0.110(3) 0.086(3) 0.0286(17) -0.0030(17) 0.0010(18) -0.065(2)
O13 0.122(4) 0.077(3) 0.093(3) 0.049(2) 0.047(3) 0.058(3)
O14 0.141(4) 0.0385(19) 0.068(3) 0.0028(18) 0.033(3) 0.025(2)
O15 0.251(7) 0.156(5) 0.140(5) 0.097(4) 0.165(5) 0.135(5)
O16 0.367(13) 0.145(6) 0.175(7) 0.019(5) -0.153(8) -0.138(7)

loop_
_atom_type_symbol
_atom_type_description
_atom_type_scat_dispersion_real
_atom_type_scat_dispersion_imag
_atom_type_scat_source
C C 0.0033 0.0016 'International Tables Vol C Tables 4.2.6.8 and 6.1.1.4'
H H 0.0000 0.0000 'International Tables Vol C Tables 4.2.6.8 and 6.1.1.4'
Br Br -0.2901 2.4595 'International Tables Vol C Tables 4.2.6.8 and 6.1.1.4'
Cl Cl 0.1484 0.1585 'International Tables Vol C Tables 4.2.6.8 and 6.1.1.4'
Co Co 0.3494 0.9721 'International Tables Vol C Tables 4.2.6.8 and 6.1.1.4'
N N 0.0061 0.0033 'International Tables Vol C Tables 4.2.6.8 and 6.1.1.4'
O O 0.0106 0.0060 'International Tables Vol C Tables 4.2.6.8 and 6.1.1.4'

loop_
_geom_angle_atom_site_label_1
_geom_angle_atom_site_label_2
_geom_angle_atom_site_label_3
_geom_angle
_geom_angle_site_symmetry_1
_geom_angle_site_symmetry_3
_geom_angle_publ_flag
C6 C1 C2 120.3(3) . . ?
C6 C1 N1 121.3(3) . . ?
C2 C1 N1 118.4(3) . . ?
C3 C2 C1 119.7(3) . . ?
C3 C2 H2 120.2 . . ?
C1 C2 H2 120.2 . . ?
C4 C3 C2 119.3(3) . . ?
C4 C3 H3 120.4 . . ?
C2 C3 H3 120.4 . . ?
C3 C4 C5 121.5(3) . . ?
C3 C4 Br1 120.0(3) . . ?
C5 C4 Br1 118.5(3) . . ?
C6 C5 C4 118.8(3) . . ?
C6 C5 H5 120.6 . . ?
C4 C5 H5 120.6 . . ?
C5 C6 C1 120.3(3) . . ?
C5 C6 H6 119.9 . . ?
C1 C6 H6 119.9 . . ?
N1 C7 C8 117.7(3) . . ?
N1 C7 H7 121.2 . . ?
C8 C7 H7 121.2 . . ?
N2 C8 C9 121.6(3) . . ?
N2 C8 C7 112.9(3) . . ?
C9 C8 C7 125.5(3) . . ?
C10 C9 C8 118.9(3) . . ?
C10 C9 H9 120.6 . . ?
C8 C9 H9 120.6 . . ?
C9 C10 C11 119.8(3) . . ?
C9 C10 H10 120.1 . . ?
C11 C10 H10 120.1 . . ?
C10 C11 C12 118.8(3) . . ?
C10 C11 H11 120.6 . . ?
C12 C11 H11 120.6 . . ?
N2 C12 C11 121.3(3) . . ?
N2 C12 C13 113.4(3) . . ?
C11 C12 C13 125.1(3) . . ?
N3 C13 C12 117.4(3) . . ?
N3 C13 H13 121.3 . . ?
C12 C13 H13 121.3 . . ?
C15 C14 C19 120.1(3) . . ?
C15 C14 N3 117.9(3) . . ?
C19 C14 N3 122.0(3) . . ?
C14 C15 C16 120.0(3) . . ?
C14 C15 H15 120.0 . . ?
C16 C15 H15 120.0 . . ?
C17 C16 C15 119.1(3) . . ?
C17 C16 H16 120.5 . . ?
C15 C16 H16 120.5 . . ?
C18 C17 C16 121.7(3) . . ?
C18 C17 Br2 119.4(3) . . ?
C16 C17 Br2 118.9(3) . . ?
C17 C18 C19 119.1(3) . . ?
C17 C18 H18 120.4 . . ?
C19 C18 H18 120.4 . . ?
C18 C19 C14 119.9(3) . . ?
C18 C19 H19 120.1 . . ?
C14 C19 H19 120.1 . . ?
C25 C20 C21 120.6(3) . . ?
C25 C20 N4 119.1(3) . . ?
C21 C20 N4 120.2(3) . . ?
C22 C21 C20 119.7(4) . . ?
C22 C21 H21 120.2 . . ?
C20 C21 H21 120.2 . . ?
C23 C22 C21 118.9(4) . . ?
C23 C22 H22 120.6 . . ?
C21 C22 H22 120.6 . . ?
C22 C23 C24 122.3(4) . . ?
C22 C23 Br3 118.4(3) . . ?
C24 C23 Br3 119.2(3) . . ?
C23 C24 C25 119.2(4) . . ?
C23 C24 H24 120.4 . . ?
C25 C24 H24 120.4 . . ?
C24 C25 C20 119.2(3) . . ?
C24 C25 H25 120.4 . . ?
C20 C25 H25 120.4 . . ?
N4 C26 C27 116.2(3) . . ?
N4 C26 H26 121.9 . . ?
C27 C26 H26 121.9 . . ?
N5 C27 C28 121.1(3) . . ?
N5 C27 C26 111.2(3) . . ?
C28 C27 C26 127.7(3) . . ?
C27 C28 C29 118.1(4) . . ?
C27 C28 H28 120.9 . . ?
C29 C28 H28 120.9 . . ?
C30 C29 C28 120.8(4) . . ?
C30 C29 H29 119.6 . . ?
C28 C29 H29 119.6 . . ?
C29 C30 C31 118.4(4) . . ?
C29 C30 H30 120.8 . . ?
C31 C30 H30 120.8 . . ?
N5 C31 C30 120.9(3) . . ?
N5 C31 C32 111.0(3) . . ?
C30 C31 C32 128.1(3) . . ?
N6 C32 C31 115.9(3) . . ?
N6 C32 H32 122.0 . . ?
C31 C32 H32 122.0 . . ?
C34 C33 C38 121.0(3) . . ?
C34 C33 N6 119.1(3) . . ?
C38 C33 N6 119.9(3) . . ?
C35 C34 C33 119.4(3) . . ?
C35 C34 H34 120.3 . . ?
C33 C34 H34 120.3 . . ?
C36 C35 C34 119.3(3) . . ?
C36 C35 H35 120.3 . . ?
C34 C35 H35 120.3 . . ?
C35 C36 C37 122.0(3) . . ?
C35 C36 Br4 119.2(3) . . ?
C37 C36 Br4 118.8(3) . . ?
C36 C37 C38 119.0(3) . . ?
C36 C37 H37 120.5 . . ?
C38 C37 H37 120.5 . . ?
C37 C38 C33 119.3(3) . . ?
C37 C38 H38 120.3 . . ?
C33 C38 H38 120.3 . . ?
C40 C39 C44 120.5(3) . . ?
C40 C39 N7 119.3(3) . . ?
C44 C39 N7 120.2(3) . . ?
C41 C40 C39 119.8(3) . . ?
C41 C40 H40 120.1 . . ?
C39 C40 H40 120.1 . . ?
C40 C41 C42 119.3(3) . . ?
C40 C41 H41 120.3 . . ?
C42 C41 H41 120.3 . . ?
C43 C42 C41 121.4(3) . . ?
C43 C42 Br5 118.6(3) . . ?
C41 C42 Br5 120.0(3) . . ?
C42 C43 C44 119.5(3) . . ?
C42 C43 H43 120.3 . . ?
C44 C43 H43 120.3 . . ?
C43 C44 C39 119.6(3) . . ?
C43 C44 H44 120.2 . . ?
C39 C44 H44 120.2 . . ?
N7 C45 C46 116.5(3) . . ?
N7 C45 H45 121.8 . . ?
C46 C45 H45 121.8 . . ?
N8 C46 C47 121.2(3) . . ?
N8 C46 C45 112.1(3) . . ?
C47 C46 C45 126.7(3) . . ?
C48 C47 C46 118.3(3) . . ?
C48 C47 H47 120.8 . . ?
C46 C47 H47 120.8 . . ?
C47 C48 C49 120.5(3) . . ?
C47 C48 H48 119.8 . . ?
C49 C48 H48 119.8 . . ?
C48 C49 C50 118.3(3) . . ?
C48 C49 H49 120.8 . . ?
C50 C49 H49 120.8 . . ?
N8 C50 C49 121.2(3) . . ?
N8 C50 C51 112.2(3) . . ?
C49 C50 C51 126.5(3) . . ?
N9 C51 C50 116.6(3) . . ?
N9 C51 H51 121.7 . . ?
C50 C51 H51 121.7 . . ?
C57 C52 C53 119.7(3) . . ?
C57 C52 N9 118.6(3) . . ?
C53 C52 N9 121.7(3) . . ?
C54 C53 C52 119.7(3) . . ?
C54 C53 H53 120.2 . . ?
C52 C53 H53 120.2 . . ?
C55 C54 C53 119.7(3) . . ?
C55 C54 H54 120.2 . . ?
C53 C54 H54 120.2 . . ?
C54 C55 C56 121.4(3) . . ?
C54 C55 Br6 118.9(3) . . ?
C56 C55 Br6 119.7(3) . . ?
C57 C56 C55 118.9(4) . . ?
C57 C56 H56 120.6 . . ?
C55 C56 H56 120.6 . . ?
C56 C57 C52 120.6(3) . . ?
C56 C57 H57 119.7 . . ?
C52 C57 H57 119.7 . . ?
C63 C58 C59 120.3(3) . . ?
C63 C58 N10 117.9(3) . . ?
C59 C58 N10 121.7(3) . . ?
C60 C59 C58 119.2(4) . . ?
C60 C59 H59 120.4 . . ?
C58 C59 H59 120.4 . . ?
C61 C60 C59 119.9(4) . . ?
C61 C60 H60 120.1 . . ?
C59 C60 H60 120.1 . . ?
C60 C61 C62 121.4(4) . . ?
C60 C61 Br7 119.2(3) . . ?
C62 C61 Br7 119.3(3) . . ?
C63 C62 C61 119.1(4) . . ?
C63 C62 H62 120.4 . . ?
C61 C62 H62 120.4 . . ?
C62 C63 C58 120.0(4) . . ?
C62 C63 H63 120.0 . . ?
C58 C63 H63 120.0 . . ?
N10 C64 C65 116.3(3) . . ?
N10 C64 H64 121.8 . . ?
C65 C64 H64 121.8 . . ?
N11 C65 C66 120.9(3) . . ?
N11 C65 C64 112.8(3) . . ?
C66 C65 C64 126.3(3) . . ?
C67 C66 C65 118.9(3) . . ?
C67 C66 H66 120.5 . . ?
C65 C66 H66 120.5 . . ?
C66 C67 C68 120.2(3) . . ?
C66 C67 H67 119.9 . . ?
C68 C67 H67 119.9 . . ?
C67 C68 C69 118.4(3) . . ?
C67 C68 H68 120.8 . . ?
C69 C68 H68 120.8 . . ?
N11 C69 C68 121.4(3) . . ?
N11 C69 C70 112.5(3) . . ?
C68 C69 C70 126.0(3) . . ?
N12 C70 C69 115.9(3) . . ?
N12 C70 H70 122.1 . . ?
C69 C70 H70 122.1 . . ?
C76 C71 C72 119.9(3) . . ?
C76 C71 N12 118.8(3) . . ?
C72 C71 N12 121.3(3) . . ?
C73 C72 C71 120.2(3) . . ?
C73 C72 H72 119.9 . . ?
C71 C72 H72 119.9 . . ?
C74 C73 C72 118.9(4) . . ?
C74 C73 H73 120.5 . . ?
C72 C73 H73 120.5 . . ?
C73 C74 C75 121.5(4) . . ?
C73 C74 Br8 119.8(3) . . ?
C75 C74 Br8 118.7(3) . . ?
C76 C75 C74 119.6(4) . . ?
C76 C75 H75 120.2 . . ?
C74 C75 H75 120.2 . . ?
C75 C76 C71 119.9(3) . . ?
C75 C76 H76 120.0 . . ?
C71 C76 H76 120.0 . . ?
C78 C77 H77A 109.5 . . ?
C78 C77 H77B 109.5 . . ?
H77A C77 H77B 109.5 . . ?
C78 C77 H77C 109.5 . . ?
H77A C77 H77C 109.5 . . ?
H77B C77 H77C 109.5 . . ?
N13 C78 C77 178.6(5) . . ?
C80 C79 H79A 109.5 . . ?
C80 C79 H79B 109.5 . . ?
H79A C79 H79B 109.5 . . ?
C80 C79 H79C 109.5 . . ?
H79A C79 H79C 109.5 . . ?
H79B C79 H79C 109.5 . . ?
N14 C80 C79 178.8(5) . . ?
O1 Cl1 O2 120.7(4) . . ?
O1 Cl1 O4 111.4(3) . . ?
O2 Cl1 O4 108.6(3) . . ?
O1 Cl1 O3 105.1(3) . . ?
O2 Cl1 O3 106.8(3) . . ?
O4 Cl1 O3 102.5(2) . . ?
O6 Cl2 O5 108.7(3) . . ?
O6 Cl2 O8 110.9(3) . . ?
O5 Cl2 O8 108.2(3) . . ?
O6 Cl2 O7 111.0(2) . . ?
O5 Cl2 O7 110.4(2) . . ?
O8 Cl2 O7 107.7(2) . . ?
O10 Cl3 O12 111.9(3) . . ?
O10 Cl3 O9 109.4(3) . . ?
O12 Cl3 O9 110.3(2) . . ?
O10 Cl3 O11 109.2(3) . . ?
O12 Cl3 O11 107.4(2) . . ?
O9 Cl3 O11 108.6(2) . . ?
O16 Cl4 O14 108.3(5) . . ?
O16 Cl4 O15 111.7(6) . . ?
O14 Cl4 O15 108.3(3) . . ?
O16 Cl4 O13 107.1(4) . . ?
O14 Cl4 O13 110.2(3) . . ?
O15 Cl4 O13 111.2(3) . . ?
N5 Co1 N2 179.56(12) . . ?
N5 Co1 N6 79.88(11) . . ?
N2 Co1 N6 99.98(11) . . ?
N5 Co1 N4 79.81(11) . . ?
N2 Co1 N4 100.34(11) . . ?
N6 Co1 N4 159.68(11) . . ?
N5 Co1 N1 102.95(11) . . ?
N2 Co1 N1 77.48(11) . . ?
N6 Co1 N1 99.67(10) . . ?
N4 Co1 N1 84.57(10) . . ?
N5 Co1 N3 101.94(11) . . ?
N2 Co1 N3 77.63(11) . . ?
N6 Co1 N3 83.79(10) . . ?
N4 Co1 N3 100.77(10) . . ?
N1 Co1 N3 155.09(10) . . ?
N8 Co2 N11 175.50(12) . . ?
N8 Co2 N7 79.52(11) . . ?
N11 Co2 N7 96.17(11) . . ?
N8 Co2 N9 78.85(11) . . ?
N11 Co2 N9 105.46(11) . . ?
N7 Co2 N9 158.37(11) . . ?
N8 Co2 N12 103.49(11) . . ?
N11 Co2 N12 78.50(11) . . ?
N7 Co2 N12 100.80(11) . . ?
N9 Co2 N12 83.62(10) . . ?
N8 Co2 N10 99.35(11) . . ?
N11 Co2 N10 78.82(11) . . ?
N7 Co2 N10 84.62(11) . . ?
N9 Co2 N10 99.56(11) . . ?
N12 Co2 N10 157.12(11) . . ?
C7 N1 C1 118.2(3) . . ?
C7 N1 Co1 110.8(2) . . ?
C1 N1 Co1 130.3(2) . . ?
C8 N2 C12 119.5(3) . . ?
C8 N2 Co1 120.2(2) . . ?
C12 N2 Co1 120.2(2) . . ?
C13 N3 C14 119.2(3) . . ?
C13 N3 Co1 110.7(2) . . ?
C14 N3 Co1 129.5(2) . . ?
C26 N4 C20 119.4(3) . . ?
C26 N4 Co1 112.7(2) . . ?
C20 N4 Co1 126.8(2) . . ?
C31 N5 C27 120.7(3) . . ?
C31 N5 Co1 119.4(2) . . ?
C27 N5 Co1 119.9(2) . . ?
C32 N6 C33 118.8(3) . . ?
C32 N6 Co1 113.6(2) . . ?
C33 N6 Co1 126.6(2) . . ?
C45 N7 C39 119.5(3) . . ?
C45 N7 Co2 112.2(2) . . ?
C39 N7 Co2 126.9(2) . . ?
C50 N8 C46 120.4(3) . . ?
C50 N8 Co2 120.2(2) . . ?
C46 N8 Co2 119.2(2) . . ?
C51 N9 C52 120.1(3) . . ?
C51 N9 Co2 111.8(2) . . ?
C52 N9 Co2 127.2(2) . . ?
C64 N10 C58 119.5(3) . . ?
C64 N10 Co2 111.4(2) . . ?
C58 N10 Co2 127.8(2) . . ?
C69 N11 C65 120.2(3) . . ?
C69 N11 Co2 120.2(2) . . ?
C65 N11 Co2 119.1(2) . . ?
C70 N12 C71 118.9(3) . . ?
C70 N12 Co2 112.4(2) . . ?
C71 N12 Co2 127.9(2) . . ?

loop_
_geom_bond_atom_site_label_1
_geom_bond_atom_site_label_2
_geom_bond_distance
_geom_bond_site_symmetry_2
_geom_bond_publ_flag
C1 C6 1.387(5) . ?
C1 C2 1.392(5) . ?
C1 N1 1.424(4) . ?
C2 C3 1.390(5) . ?
C2 H2 0.9300 . ?
C3 C4 1.383(5) . ?
C3 H3 0.9300 . ?
C4 C5 1.389(5) . ?
C4 Br1 1.901(3) . ?
C5 C6 1.386(5) . ?
C5 H5 0.9300 . ?
C6 H6 0.9300 . ?
C7 N1 1.278(4) . ?
C7 C8 1.459(4) . ?
C7 H7 0.9300 . ?
C8 N2 1.346(4) . ?
C8 C9 1.388(5) . ?
C9 C10 1.380(5) . ?
C9 H9 0.9300 . ?
C10 C11 1.384(5) . ?
C10 H10 0.9300 . ?
C11 C12 1.391(5) . ?
C11 H11 0.9300 . ?
C12 N2 1.351(4) . ?
C12 C13 1.454(5) . ?
C13 N3 1.283(4) . ?
C13 H13 0.9300 . ?
C14 C15 1.383(5) . ?
C14 C19 1.399(5) . ?
C14 N3 1.417(4) . ?
C15 C16 1.387(5) . ?
C15 H15 0.9300 . ?
C16 C17 1.383(5) . ?
C16 H16 0.9300 . ?
C17 C18 1.379(5) . ?
C17 Br2 1.899(3) . ?
C18 C19 1.384(5) . ?
C18 H18 0.9300 . ?
C19 H19 0.9300 . ?
C20 C25 1.388(5) . ?
C20 C21 1.390(5) . ?
C20 N4 1.431(4) . ?
C21 C22 1.384(5) . ?
C21 H21 0.9300 . ?
C22 C23 1.369(6) . ?
C22 H22 0.9300 . ?
C23 C24 1.373(6) . ?
C23 Br3 1.895(4) . ?
C24 C25 1.385(5) . ?
C24 H24 0.9300 . ?
C25 H25 0.9300 . ?
C26 N4 1.296(4) . ?
C26 C27 1.453(5) . ?
C26 H26 0.9300 . ?
C27 N5 1.348(4) . ?
C27 C28 1.387(5) . ?
C28 C29 1.389(6) . ?
C28 H28 0.9300 . ?
C29 C30 1.377(6) . ?
C29 H29 0.9300 . ?
C30 C31 1.392(5) . ?
C30 H30 0.9300 . ?
C31 N5 1.345(4) . ?
C31 C32 1.452(5) . ?
C32 N6 1.283(4) . ?
C32 H32 0.9300 . ?
C33 C34 1.384(5) . ?
C33 C38 1.387(5) . ?
C33 N6 1.433(4) . ?
C34 C35 1.380(5) . ?
C34 H34 0.9300 . ?
C35 C36 1.373(5) . ?
C35 H35 0.9300 . ?
C36 C37 1.376(6) . ?
C36 Br4 1.898(3) . ?
C37 C38 1.386(5) . ?
C37 H37 0.9300 . ?
C38 H38 0.9300 . ?
C39 C40 1.388(5) . ?
C39 C44 1.391(5) . ?
C39 N7 1.426(4) . ?
C40 C41 1.381(5) . ?
C40 H40 0.9300 . ?
C41 C42 1.381(5) . ?
C41 H41 0.9300 . ?
C42 C43 1.380(5) . ?
C42 Br5 1.898(3) . ?
C43 C44 1.381(5) . ?
C43 H43 0.9300 . ?
C44 H44 0.9300 . ?
C45 N7 1.290(4) . ?
C45 C46 1.452(5) . ?
C45 H45 0.9300 . ?
C46 N8 1.349(4) . ?
C46 C47 1.391(5) . ?
C47 C48 1.383(5) . ?
C47 H47 0.9300 . ?
C48 C49 1.388(5) . ?
C48 H48 0.9300 . ?
C49 C50 1.392(5) . ?
C49 H49 0.9300 . ?
C50 N8 1.342(4) . ?
C50 C51 1.450(5) . ?
C51 N9 1.290(4) . ?
C51 H51 0.9300 . ?
C52 C57 1.391(5) . ?
C52 C53 1.394(5) . ?
C52 N9 1.424(4) . ?
C53 C54 1.382(5) . ?
C53 H53 0.9300 . ?
C54 C55 1.380(5) . ?
C54 H54 0.9300 . ?
C55 C56 1.383(5) . ?
C55 Br6 1.898(4) . ?
C56 C57 1.380(5) . ?
C56 H56 0.9300 . ?
C57 H57 0.9300 . ?
C58 C63 1.394(5) . ?
C58 C59 1.398(5) . ?
C58 N10 1.418(4) . ?
C59 C60 1.383(5) . ?
C59 H59 0.9300 . ?
C60 C61 1.378(6) . ?
C60 H60 0.9300 . ?
C61 C62 1.388(6) . ?
C61 Br7 1.892(4) . ?
C62 C63 1.379(5) . ?
C62 H62 0.9300 . ?
C63 H63 0.9300 . ?
C64 N10 1.289(4) . ?
C64 C65 1.459(5) . ?
C64 H64 0.9300 . ?
C65 N11 1.351(4) . ?
C65 C66 1.385(5) . ?
C66 C67 1.382(5) . ?
C66 H66 0.9300 . ?
C67 C68 1.383(5) . ?
C67 H67 0.9300 . ?
C68 C69 1.389(5) . ?
C68 H68 0.9300 . ?
C69 N11 1.343(4) . ?
C69 C70 1.462(5) . ?
C70 N12 1.285(4) . ?
C70 H70 0.9300 . ?
C71 C76 1.389(5) . ?
C71 C72 1.395(5) . ?
C71 N12 1.430(4) . ?
C72 C73 1.384(5) . ?
C72 H72 0.9300 . ?
C73 C74 1.380(5) . ?
C73 H73 0.9300 . ?
C74 C75 1.382(5) . ?
C74 Br8 1.894(4) . ?
C75 C76 1.377(5) . ?
C75 H75 0.9300 . ?
C76 H76 0.9300 . ?
C77 C78 1.438(6) . ?
C77 H77A 0.9600 . ?
C77 H77B 0.9600 . ?
C77 H77C 0.9600 . ?
C78 N13 1.138(5) . ?
C79 C80 1.448(7) . ?
C79 H79A 0.9600 . ?
C79 H79B 0.9600 . ?
C79 H79C 0.9600 . ?
C80 N14 1.132(6) . ?
Cl1 O1 1.354(5) . ?
Cl1 O2 1.409(4) . ?
Cl1 O4 1.431(3) . ?
Cl1 O3 1.489(4) . ?
Cl2 O6 1.407(4) . ?
Cl2 O5 1.414(4) . ?
Cl2 O8 1.418(4) . ?
Cl2 O7 1.432(3) . ?
Cl3 O10 1.401(4) . ?
Cl3 O12 1.422(3) . ?
Cl3 O9 1.429(3) . ?
Cl3 O11 1.429(3) . ?
Cl4 O16 1.362(7) . ?
Cl4 O14 1.378(3) . ?
Cl4 O15 1.384(4) . ?
Cl4 O13 1.427(4) . ?
Co1 N5 1.866(3) . ?
Co1 N2 1.918(3) . ?
Co1 N6 2.020(3) . ?
Co1 N4 2.049(3) . ?
Co1 N1 2.189(3) . ?
Co1 N3 2.196(3) . ?
Co2 N8 1.880(3) . ?
Co2 N11 1.889(3) . ?
Co2 N7 2.079(3) . ?
Co2 N9 2.109(3) . ?
Co2 N12 2.123(3) . ?
Co2 N10 2.128(3) . ?
